data_7210093
loop_
_publ_author_name
'Zhang, Xiutang'
'Fan, Liming'
'Sun, Zhong'
'Zhang, Wei'
'Fan, Weiliu'
'Sun, Liming'
'Zhao, Xian'

_publ_section_title
;
 Syntheses, structures, and luminescence of four lanthanide metal--organic
 frameworks based on lanthanide-oxide chains with C2- or C3-symmetric
 trigonal-planar polycarboxylate ligands
;
_journal_issue 24
_journal_name_full CrystEngComm
_journal_page_first 4910
_journal_paper_doi 10.1039/c3ce27082c
_journal_volume 15
_journal_year 2013
_chemical_formula_moiety 'C50 H30.67 N2 Na0.33 O8 Pr, 2(H2 O)'
_chemical_formula_sum 'C50 H34.67 N2 Na0.33 O10 Pr'
_chemical_formula_weight 972.03
_chemical_name_systematic
;
?
;
_space_group_IT_number 148
_symmetry_cell_setting rhombohedral
_symmetry_space_group_name_Hall '-R 3'
_symmetry_space_group_name_H-M 'R -3 :H'
_atom_sites_solution_hydrogens geom
_atom_sites_solution_primary direct
_atom_sites_solution_secondary difmap
_audit_creation_method SHELXL-97
_cell_angle_alpha 90.00
_cell_angle_beta 90.00
_cell_angle_gamma 120.00
_cell_formula_units_Z 9
_cell_length_a 29.5657(12)
_cell_length_b 29.5657(12)
_cell_length_c 14.8222(11)
_cell_measurement_reflns_used 1738
_cell_measurement_temperature 293(2)
_cell_measurement_theta_max 19.03
_cell_measurement_theta_min 2.39
_cell_volume 11220.7(11)
_computing_cell_refinement 'SAINT-Plus (Bruker, 2001)'
_computing_data_collection 'APEX2 (Bruker, 2004)'
_computing_data_reduction SAINT-Plus
_computing_molecular_graphics 'SHELXTL (Sheldrick, 2008)'
_computing_publication_material SHELXTL
_computing_structure_refinement 'SHELXL97 (Sheldrick, 2008)'
_computing_structure_solution 'SHELXS97 (Sheldrick, 2008)'
_diffrn_ambient_temperature 293(2)
_diffrn_measured_fraction_theta_full 0.993
_diffrn_measured_fraction_theta_max 0.993
_diffrn_measurement_device_type 'Bruker APEXII CCD'
_diffrn_measurement_method '\f and \w scans'
_diffrn_radiation_monochromator graphite
_diffrn_radiation_source 'fine-focus sealed tube'
_diffrn_radiation_type MoK\a
_diffrn_radiation_wavelength 0.71073
_diffrn_reflns_av_R_equivalents 0.0343
_diffrn_reflns_av_sigmaI/netI 0.0327
_diffrn_reflns_limit_h_max 26
_diffrn_reflns_limit_h_min -36
_diffrn_reflns_limit_k_max 36
_diffrn_reflns_limit_k_min -29
_diffrn_reflns_limit_l_max 18
_diffrn_reflns_limit_l_min -13
_diffrn_reflns_number 19312
_diffrn_reflns_theta_full 25.99
_diffrn_reflns_theta_max 25.99
_diffrn_reflns_theta_min 2.39
_diffrn_standards_number 0
_exptl_absorpt_coefficient_mu 1.035
_exptl_absorpt_correction_T_max 0.8519
_exptl_absorpt_correction_T_min 0.6823
_exptl_absorpt_correction_type multi-scan
_exptl_absorpt_process_details '(SADABS; Bruker, 2001)'
_exptl_crystal_colour colorless
_exptl_crystal_density_diffrn 1.295
_exptl_crystal_density_method 'not measured'
_exptl_crystal_description block
_exptl_crystal_F_000 4422
_exptl_crystal_size_max 0.40
_exptl_crystal_size_mid 0.18
_exptl_crystal_size_min 0.16
_refine_diff_density_max 1.235
_refine_diff_density_min -0.453
_refine_diff_density_rms 0.088
_refine_ls_extinction_method none
_refine_ls_goodness_of_fit_ref 1.000
_refine_ls_hydrogen_treatment mixed
_refine_ls_matrix_type full
_refine_ls_number_parameters 303
_refine_ls_number_reflns 4858
_refine_ls_number_restraints 60
_refine_ls_restrained_S_all 1.027
_refine_ls_R_factor_all 0.0422
_refine_ls_R_factor_gt 0.0360
_refine_ls_shift/su_max 0.000
_refine_ls_shift/su_mean 0.000
_refine_ls_structure_factor_coef Fsqd
_refine_ls_weighting_details 'calc w=1/[\s^2^(Fo^2^)+(0.0602P)^2^+44.0916P] where P=(Fo^2^+2Fc^2^)/3'
_refine_ls_weighting_scheme calc
_refine_ls_wR_factor_gt 0.1006
_refine_ls_wR_factor_ref 0.1058
_reflns_number_gt 4250
_reflns_number_total 4858
_reflns_threshold_expression I>2\s(I)
_cod_data_source_file c3ce27082c.txt
_cod_data_source_block z3
_cod_depositor_comments
;
The following automatic conversions were performed:

'_symmetry_cell_setting' value 'Rhombohedral' changed to
'rhombohedral' according to
/home/saulius/struct/CIF-dictionaries/cif_core.dic dictionary named
'cif_core.dic' version 2.4.2 from 2011-04-26.

Automatic conversion script
Id: cif_fix_values 1891 2012-01-12 08:04:46Z andrius 
;
_cod_original_sg_symbol_H-M R-3
_cod_database_code 7210093

loop_
_symmetry_equiv_pos_as_xyz
'x, y, z'
'-y, x-y, z'
'-x+y, -x, z'
'x+2/3, y+1/3, z+1/3'
'-y+2/3, x-y+1/3, z+1/3'
'-x+y+2/3, -x+1/3, z+1/3'
'x+1/3, y+2/3, z+2/3'
'-y+1/3, x-y+2/3, z+2/3'
'-x+y+1/3, -x+2/3, z+2/3'
'-x, -y, -z'
'y, -x+y, -z'
'x-y, x, -z'
'-x+2/3, -y+1/3, -z+1/3'
'y+2/3, -x+y+1/3, -z+1/3'
'x-y+2/3, x+1/3, -z+1/3'
'-x+1/3, -y+2/3, -z+2/3'
'y+1/3, -x+y+2/3, -z+2/3'
'x-y+1/3, x+2/3, -z+2/3'

loop_
_atom_site_label
_atom_site_type_symbol
_atom_site_fract_x
_atom_site_fract_y
_atom_site_fract_z
_atom_site_U_iso_or_equiv
_atom_site_adp_type
_atom_site_occupancy
_atom_site_symmetry_multiplicity
_atom_site_calc_flag
_atom_site_refinement_flags
_atom_site_disorder_assembly
_atom_site_disorder_group
C1 C 0.56215(13) 0.29357(14) -0.0760(2) 0.0310(8) Uani 1 1 d . . .
C2 C 0.51199(13) 0.27843(15) -0.0289(2) 0.0328(8) Uani 1 1 d . . .
C3 C 0.46983(16) 0.2737(2) -0.0788(3) 0.0513(12) Uani 1 1 d . . .
H3 H 0.4730 0.2795 -0.1407 0.062 Uiso 1 1 calc R . .
C4 C 0.42364(16) 0.2606(2) -0.0359(3) 0.0534(12) Uani 1 1 d . . .
H4 H 0.3958 0.2575 -0.0697 0.064 Uiso 1 1 calc R . .
C5 C 0.41739(14) 0.25174(16) 0.0554(3) 0.0369(9) Uani 1 1 d . . .
C6 C 0.45983(14) 0.25722(16) 0.1053(3) 0.0376(9) Uani 1 1 d . . .
H6 H 0.4569 0.2526 0.1675 0.045 Uiso 1 1 calc R . .
C7 C 0.50626(13) 0.26953(15) 0.0630(2) 0.0324(8) Uani 1 1 d . . .
H7 H 0.5339 0.2718 0.0967 0.039 Uiso 1 1 calc R . .
C8 C 0.36619(14) 0.23541(16) 0.0989(3) 0.0366(9) Uani 1 1 d . . .
C9 C 0.36206(14) 0.24650(17) 0.1880(3) 0.0427(10) Uani 1 1 d . . .
H9 H 0.3919 0.2650 0.2230 0.051 Uiso 1 1 calc R . .
C10 C 0.31325(15) 0.23003(17) 0.2250(3) 0.0426(10) Uani 1 1 d . A .
C11 C 0.27024(14) 0.20336(16) 0.1691(3) 0.0387(9) Uani 1 1 d . . .
H11 H 0.2368 0.1917 0.1915 0.046 Uiso 1 1 calc R . .
C12 C 0.27688(13) 0.19414(15) 0.0807(3) 0.0345(8) Uani 1 1 d . . .
C13 C 0.30664(15) 0.24061(19) 0.3205(3) 0.0634(15) Uani 1 1 d D . .
C14 C 0.2669(3) 0.2037(4) 0.3756(7) 0.072(2) Uani 0.584(10) 1 d PDU A 1
H14 H 0.2459 0.1694 0.3561 0.086 Uiso 0.584(10) 1 calc PR A 1
C15 C 0.2594(5) 0.2196(5) 0.4612(8) 0.113(3) Uani 0.584(10) 1 d PDU A 1
H15 H 0.2332 0.1955 0.4988 0.136 Uiso 0.584(10) 1 calc PR A 1
C16 C 0.2909(4) 0.2711(5) 0.4904(7) 0.097(4) Uani 0.584(10) 1 d PDU A 1
H16 H 0.2852 0.2811 0.5469 0.117 Uiso 0.584(10) 1 calc PR A 1
C17 C 0.3304(4) 0.3074(4) 0.4363(7) 0.094(3) Uani 0.584(10) 1 d PDU A 1
H17 H 0.3517 0.3413 0.4567 0.112 Uiso 0.584(10) 1 calc PR A 1
C18 C 0.3383(3) 0.2928(3) 0.3502(6) 0.075(3) Uani 0.584(10) 1 d PDU A 1
H18 H 0.3643 0.3173 0.3127 0.090 Uiso 0.584(10) 1 calc PR A 1
C14' C 0.2591(4) 0.2062(5) 0.3629(10) 0.072(2) Uani 0.416(10) 1 d PD A 2
H14' H 0.2316 0.1813 0.3283 0.086 Uiso 0.416(10) 1 calc PR A 2
C15' C 0.2520(6) 0.2083(6) 0.4560(10) 0.113(3) Uani 0.416(10) 1 d PD A 2
H15' H 0.2201 0.1851 0.4825 0.136 Uiso 0.416(10) 1 calc PR A 2
C16' C 0.2929(6) 0.2455(6) 0.5092(10) 0.097(4) Uani 0.416(10) 1 d PD A 2
H16' H 0.2888 0.2473 0.5711 0.117 Uiso 0.416(10) 1 calc PR A 2
C17' C 0.3399(5) 0.2797(6) 0.4673(8) 0.094(3) Uani 0.416(10) 1 d PD A 2
H17' H 0.3674 0.3050 0.5014 0.112 Uiso 0.416(10) 1 calc PR A 2
C18' C 0.3464(4) 0.2766(5) 0.3747(8) 0.075(3) Uani 0.416(10) 1 d PD A 2
H18' H 0.3785 0.2995 0.3486 0.090 Uiso 0.416(10) 1 calc PR A 2
C19 C 0.23129(13) 0.16407(15) 0.0188(2) 0.0325(8) Uani 1 1 d . . .
C20 C 0.18337(15) 0.15977(19) 0.0367(3) 0.0505(12) Uani 1 1 d . . .
H20 H 0.1799 0.1774 0.0858 0.061 Uiso 1 1 calc R . .
C21 C 0.14093(14) 0.12995(17) -0.0170(3) 0.0427(10) Uani 1 1 d . . .
H21 H 0.1091 0.1277 -0.0037 0.051 Uiso 1 1 calc R . .
C22 C 0.14453(13) 0.10331(13) -0.0901(2) 0.0281(7) Uani 1 1 d . . .
C23 C 0.19242(14) 0.10788(17) -0.1099(3) 0.0422(10) Uani 1 1 d . . .
H23 H 0.1958 0.0908 -0.1600 0.051 Uiso 1 1 calc R . .
C24 C 0.23554(14) 0.13800(17) -0.0551(3) 0.0450(10) Uani 1 1 d . . .
H24 H 0.2675 0.1406 -0.0684 0.054 Uiso 1 1 calc R . .
C25 C 0.09630(13) 0.06743(13) -0.1426(2) 0.0249(7) Uani 1 1 d . . .
N1 N 0.32431(11) 0.21025(13) 0.0446(2) 0.0387(8) Uani 1 1 d . . .
H1 H 0.3278 0.2047 -0.0112 0.046 Uiso 0.33 1 calc PR . .
Na1 Na 0.0000 0.0000 0.0000 0.0297(7) Uani 1 6 d S . .
O1 O 0.60266(9) 0.30518(9) -0.02902(15) 0.0278(5) Uani 1 1 d . . .
O2 O 0.56396(11) 0.29460(14) -0.15927(18) 0.0524(8) Uani 1 1 d . . .
O3 O 0.09886(9) 0.04445(10) -0.21145(16) 0.0355(6) Uani 1 1 d . . .
O4 O 0.05287(8) 0.06095(9) -0.11472(16) 0.0268(5) Uani 1 1 d . . .
O1W O 0.16715(19) 0.0665(3) 0.6441(3) 0.171(3) Uani 1 1 d . . .
Pr1 Pr 0.6667 0.3333 -0.1667 0.01777(12) Uani 1 6 d S . .
Pr2 Pr 0.0000 0.0000 -0.240367(19) 0.01814(11) Uani 1 3 d S . .

loop_
_atom_site_aniso_label
_atom_site_aniso_U_11
_atom_site_aniso_U_22
_atom_site_aniso_U_33
_atom_site_aniso_U_23
_atom_site_aniso_U_13
_atom_site_aniso_U_12
C1 0.0231(17) 0.039(2) 0.0274(18) 0.0034(15) 0.0016(14) 0.0133(15)
C2 0.0196(16) 0.046(2) 0.0292(19) 0.0039(16) -0.0013(14) 0.0139(16)
C3 0.030(2) 0.090(4) 0.031(2) 0.010(2) -0.0001(17) 0.028(2)
C4 0.027(2) 0.099(4) 0.035(2) 0.004(2) -0.0061(17) 0.032(2)
C5 0.0213(17) 0.050(2) 0.033(2) -0.0030(17) -0.0001(15) 0.0135(17)
C6 0.0237(18) 0.053(2) 0.0259(18) 0.0008(17) 0.0002(14) 0.0112(17)
C7 0.0194(16) 0.044(2) 0.0273(18) -0.0009(16) -0.0051(14) 0.0110(15)
C8 0.0200(17) 0.044(2) 0.039(2) -0.0018(17) -0.0001(15) 0.0117(16)
C9 0.0201(18) 0.056(3) 0.041(2) -0.0111(19) -0.0044(16) 0.0105(17)
C10 0.0284(19) 0.052(2) 0.041(2) -0.0094(19) 0.0009(17) 0.0152(18)
C11 0.0174(17) 0.047(2) 0.042(2) -0.0083(18) 0.0004(15) 0.0089(16)
C12 0.0189(16) 0.036(2) 0.041(2) -0.0049(17) -0.0014(15) 0.0082(15)
C13 0.034(2) 0.092(4) 0.047(3) -0.025(3) -0.001(2) 0.019(2)
C14 0.060(4) 0.094(4) 0.052(4) -0.008(3) 0.005(3) 0.030(3)
C15 0.097(5) 0.130(6) 0.080(4) -0.028(4) 0.022(4) 0.032(4)
C16 0.100(5) 0.106(7) 0.072(5) -0.027(5) 0.014(4) 0.042(4)
C17 0.082(5) 0.096(6) 0.079(5) -0.039(4) -0.006(4) 0.027(4)
C18 0.049(4) 0.092(5) 0.059(5) -0.026(4) -0.006(3) 0.017(3)
C14' 0.060(4) 0.094(4) 0.052(4) -0.008(3) 0.005(3) 0.030(3)
C15' 0.097(5) 0.130(6) 0.080(4) -0.028(4) 0.022(4) 0.032(4)
C16' 0.100(5) 0.106(7) 0.072(5) -0.027(5) 0.014(4) 0.042(4)
C17' 0.082(5) 0.096(6) 0.079(5) -0.039(4) -0.006(4) 0.027(4)
C18' 0.049(4) 0.092(5) 0.059(5) -0.026(4) -0.006(3) 0.017(3)
C19 0.0199(17) 0.039(2) 0.0325(19) -0.0030(16) -0.0025(14) 0.0101(15)
C20 0.028(2) 0.069(3) 0.055(3) -0.033(2) -0.0112(18) 0.025(2)
C21 0.0220(18) 0.053(2) 0.053(2) -0.023(2) -0.0081(17) 0.0186(18)
C22 0.0230(17) 0.0301(18) 0.0262(17) 0.0025(14) -0.0014(14) 0.0096(14)
C23 0.0273(19) 0.058(3) 0.035(2) -0.0102(19) 0.0030(16) 0.0172(19)
C24 0.0209(18) 0.062(3) 0.044(2) -0.010(2) 0.0025(16) 0.0150(18)
C25 0.0246(16) 0.0254(16) 0.0220(16) 0.0026(13) -0.0006(13) 0.0105(14)
N1 0.0210(15) 0.052(2) 0.0382(18) -0.0036(15) -0.0017(13) 0.0142(14)
Na1 0.0366(11) 0.0366(11) 0.0158(15) 0.000 0.000 0.0183(6)
O1 0.0189(11) 0.0374(14) 0.0242(12) 0.0015(10) -0.0013(9) 0.0120(10)
O2 0.0326(15) 0.093(2) 0.0272(15) 0.0057(15) 0.0016(12) 0.0280(16)
O3 0.0271(13) 0.0486(16) 0.0278(13) -0.0100(12) -0.0011(10) 0.0165(12)
O4 0.0210(11) 0.0259(12) 0.0279(12) -0.0021(10) 0.0004(9) 0.0077(10)
O1W 0.069(3) 0.366(10) 0.060(3) -0.035(4) -0.003(2) 0.095(5)
Pr1 0.01928(15) 0.01928(15) 0.0147(2) 0.000 0.000 0.00964(8)
Pr2 0.01975(13) 0.01975(13) 0.01492(16) 0.000 0.000 0.00987(6)

loop_
_atom_type_symbol
_atom_type_description
_atom_type_scat_dispersion_real
_atom_type_scat_dispersion_imag
_atom_type_scat_source
C C 0.0033 0.0016 'International Tables Vol C Tables 4.2.6.8 and 6.1.1.4'
H H 0.0000 0.0000 'International Tables Vol C Tables 4.2.6.8 and 6.1.1.4'
N N 0.0061 0.0033 'International Tables Vol C Tables 4.2.6.8 and 6.1.1.4'
O O 0.0106 0.0060 'International Tables Vol C Tables 4.2.6.8 and 6.1.1.4'
Pr Pr -0.2180 2.8214 'International Tables Vol C Tables 4.2.6.8 and 6.1.1.4'
Na Na 0.0362 0.0249 'International Tables Vol C Tables 4.2.6.8 and 6.1.1.4'

loop_
_geom_angle_atom_site_label_1
_geom_angle_atom_site_label_2
_geom_angle_atom_site_label_3
_geom_angle
_geom_angle_site_symmetry_1
_geom_angle_site_symmetry_3
O2 C1 O1 121.1(3) . .
O2 C1 C2 120.0(3) . .
O1 C1 C2 119.0(3) . .
O2 C1 Pr1 61.45(19) . .
O1 C1 Pr1 59.82(17) . .
C2 C1 Pr1 175.3(3) . .
C7 C2 C3 119.0(3) . .
C7 C2 C1 121.8(3) . .
C3 C2 C1 119.2(3) . .
C4 C3 C2 119.7(4) . .
C4 C3 H3 120.2 . .
C2 C3 H3 120.2 . .
C5 C4 C3 122.0(4) . .
C5 C4 H4 119.0 . .
C3 C4 H4 119.0 . .
C4 C5 C6 118.2(3) . .
C4 C5 C8 120.5(3) . .
C6 C5 C8 121.3(3) . .
C7 C6 C5 120.5(3) . .
C7 C6 H6 119.7 . .
C5 C6 H6 119.7 . .
C6 C7 C2 120.5(3) . .
C6 C7 H7 119.7 . .
C2 C7 H7 119.7 . .
N1 C8 C9 122.5(3) . .
N1 C8 C5 115.2(3) . .
C9 C8 C5 122.3(3) . .
C8 C9 C10 119.7(3) . .
C8 C9 H9 120.1 . .
C10 C9 H9 120.1 . .
C9 C10 C11 117.5(4) . .
C9 C10 C13 121.9(4) . .
C11 C10 C13 120.7(3) . .
C12 C11 C10 120.1(3) . .
C12 C11 H11 119.9 . .
C10 C11 H11 119.9 . .
N1 C12 C11 122.4(3) . .
N1 C12 C19 115.9(3) . .
C11 C12 C19 121.7(3) . .
C18' C13 C14 108.7(7) . .
C18' C13 C14' 117.0(8) . .
C14 C13 C14' 13.6(9) . .
C18' C13 C18 30.2(6) . .
C14 C13 C18 120.6(7) . .
C14' C13 C18 121.8(8) . .
C18' C13 C10 124.5(6) . .
C14 C13 C10 122.7(6) . .
C14' C13 C10 117.6(7) . .
C18 C13 C10 116.2(5) . .
C13 C14 C15 118.5(9) . .
C13 C14 H14 120.8 . .
C15 C14 H14 120.8 . .
C16 C15 C14 120.7(9) . .
C16 C15 H15 119.6 . .
C14 C15 H15 119.6 . .
C17 C16 C15 120.7(8) . .
C17 C16 H16 119.7 . .
C15 C16 H16 119.7 . .
C16 C17 C18 119.8(8) . .
C16 C17 H17 120.1 . .
C18 C17 H17 120.1 . .
C17 C18 C13 119.7(7) . .
C17 C18 H18 120.1 . .
C13 C18 H18 120.1 . .
C15' C14' C13 121.7(11) . .
C15' C14' H14' 119.1 . .
C13 C14' H14' 119.1 . .
C16' C15' C14' 119.9(11) . .
C16' C15' H15' 120.0 . .
C14' C15' H15' 120.0 . .
C17' C16' C15' 118.5(10) . .
C17' C16' H16' 120.8 . .
C15' C16' H16' 120.8 . .
C16' C17' C18' 120.7(10) . .
C16' C17' H17' 119.6 . .
C18' C17' H17' 119.6 . .
C13 C18' C17' 122.1(9) . .
C13 C18' H18' 118.9 . .
C17' C18' H18' 118.9 . .
C24 C19 C20 118.4(3) . .
C24 C19 C12 120.7(3) . .
C20 C19 C12 120.9(3) . .
C21 C20 C19 121.0(4) . .
C21 C20 H20 119.5 . .
C19 C20 H20 119.5 . .
C20 C21 C22 121.2(3) . .
C20 C21 H21 119.4 . .
C22 C21 H21 119.4 . .
C21 C22 C23 118.7(3) . .
C21 C22 C25 119.7(3) . .
C23 C22 C25 121.5(3) . .
C22 C23 C24 120.2(4) . .
C22 C23 H23 119.9 . .
C24 C23 H23 119.9 . .
C19 C24 C23 120.6(3) . .
C19 C24 H24 119.7 . .
C23 C24 H24 119.7 . .
O3 C25 O4 121.1(3) . .
O3 C25 C22 120.9(3) . .
O4 C25 C22 118.1(3) . .
C12 N1 C8 117.8(3) . .
C12 N1 H1 121.1 . .
C8 N1 H1 121.1 . .
O4 Na1 O4 75.39(8) 12 11
O4 Na1 O4 180.00(13) 12 3
O4 Na1 O4 104.61(8) 11 3
O4 Na1 O4 75.39(8) 12 10
O4 Na1 O4 75.39(8) 11 10
O4 Na1 O4 104.61(8) 3 10
O4 Na1 O4 104.61(8) 12 2
O4 Na1 O4 180.00(13) 11 2
O4 Na1 O4 75.39(8) 3 2
O4 Na1 O4 104.61(8) 10 2
O4 Na1 O4 104.61(8) 12 .
O4 Na1 O4 104.61(8) 11 .
O4 Na1 O4 75.39(8) 3 .
O4 Na1 O4 180.0(2) 10 .
O4 Na1 O4 75.39(8) 2 .
C1 O1 Pr2 163.6(2) . 4
C1 O1 Pr1 95.3(2) . .
Pr2 O1 Pr1 98.90(8) 4 .
C1 O2 Pr1 94.5(2) . .
C25 O3 Pr2 93.0(2) . .
C25 O4 Na1 125.0(2) . .
C25 O4 Pr2 94.96(19) . .
Na1 O4 Pr2 92.78(7) . .
O1 Pr1 O1 180.0 17_554 2_655
O1 Pr1 O1 114.20(8) 17_554 3_665
O1 Pr1 O1 65.80(8) 2_655 3_665
O1 Pr1 O1 114.20(8) 17_554 .
O1 Pr1 O1 65.80(8) 2_655 .
O1 Pr1 O1 65.80(8) 3_665 .
O1 Pr1 O1 65.80(8) 17_554 18_544
O1 Pr1 O1 114.20(8) 2_655 18_544
O1 Pr1 O1 180.0 3_665 18_544
O1 Pr1 O1 114.20(8) . 18_544
O1 Pr1 O1 65.80(8) 17_554 16_654
O1 Pr1 O1 114.20(8) 2_655 16_654
O1 Pr1 O1 114.20(8) 3_665 16_654
O1 Pr1 O1 180.0 . 16_654
O1 Pr1 O1 65.80(8) 18_544 16_654
O1 Pr1 O2 48.92(8) 17_554 17_554
O1 Pr1 O2 131.09(8) 2_655 17_554
O1 Pr1 O2 71.39(8) 3_665 17_554
O1 Pr1 O2 76.02(9) . 17_554
O1 Pr1 O2 108.62(8) 18_544 17_554
O1 Pr1 O2 103.98(9) 16_654 17_554
O1 Pr1 O2 131.08(8) 17_554 2_655
O1 Pr1 O2 48.92(8) 2_655 2_655
O1 Pr1 O2 108.61(8) 3_665 2_655
O1 Pr1 O2 103.98(9) . 2_655
O1 Pr1 O2 71.38(8) 18_544 2_655
O1 Pr1 O2 76.02(9) 16_654 2_655
O2 Pr1 O2 180.0 17_554 2_655
O1 Pr1 O2 76.02(9) 17_554 3_665
O1 Pr1 O2 103.98(9) 2_655 3_665
O1 Pr1 O2 48.92(8) 3_665 3_665
O1 Pr1 O2 108.61(8) . 3_665
O1 Pr1 O2 131.08(8) 18_544 3_665
O1 Pr1 O2 71.39(8) 16_654 3_665
O2 Pr1 O2 60.168(8) 17_554 3_665
O2 Pr1 O2 119.831(8) 2_655 3_665
O1 Pr1 O2 71.39(8) 17_554 .
O1 Pr1 O2 108.61(8) 2_655 .
O1 Pr1 O2 103.98(9) 3_665 .
O1 Pr1 O2 48.92(8) . .
O1 Pr1 O2 76.02(9) 18_544 .
O1 Pr1 O2 131.09(8) 16_654 .
O2 Pr1 O2 60.169(8) 17_554 .
O2 Pr1 O2 119.831(8) 2_655 .
O2 Pr1 O2 119.831(8) 3_665 .
O1 Pr1 O2 103.98(9) 17_554 18_544
O1 Pr1 O2 76.02(9) 2_655 18_544
O1 Pr1 O2 131.09(8) 3_665 18_544
O1 Pr1 O2 71.39(8) . 18_544
O1 Pr1 O2 48.91(8) 18_544 18_544
O1 Pr1 O2 108.61(8) 16_654 18_544
O2 Pr1 O2 119.834(8) 17_554 18_544
O2 Pr1 O2 60.166(8) 2_655 18_544
O2 Pr1 O2 180.0 3_665 18_544
O2 Pr1 O2 60.171(8) . 18_544
O1 Pr1 O2 108.61(8) 17_554 16_654
O1 Pr1 O2 71.38(8) 2_655 16_654
O1 Pr1 O2 76.02(9) 3_665 16_654
O1 Pr1 O2 131.09(8) . 16_654
O1 Pr1 O2 103.98(9) 18_544 16_654
O1 Pr1 O2 48.91(8) 16_654 16_654
O2 Pr1 O2 119.833(8) 17_554 16_654
O2 Pr1 O2 60.166(8) 2_655 16_654
O2 Pr1 O2 60.171(8) 3_665 16_654
O2 Pr1 O2 180.0 . 16_654
O2 Pr1 O2 119.826(8) 18_544 16_654
O1 Pr2 O1 71.24(8) 7_444 9_554
O1 Pr2 O1 71.23(8) 7_444 8_544
O1 Pr2 O1 71.23(8) 9_554 8_544
O1 Pr2 O4 152.76(8) 7_444 .
O1 Pr2 O4 96.86(7) 9_554 .
O1 Pr2 O4 129.31(8) 8_544 .
O1 Pr2 O4 129.31(8) 7_444 3
O1 Pr2 O4 152.76(8) 9_554 3
O1 Pr2 O4 96.85(7) 8_544 3
O4 Pr2 O4 71.32(8) . 3
O1 Pr2 O4 96.86(7) 7_444 2
O1 Pr2 O4 129.31(8) 9_554 2
O1 Pr2 O4 152.76(8) 8_544 2
O4 Pr2 O4 71.32(8) . 2
O4 Pr2 O4 71.32(8) 3 2
O1 Pr2 O3 77.61(8) 7_444 2
O1 Pr2 O3 78.37(8) 9_554 2
O1 Pr2 O3 141.85(8) 8_544 2
O4 Pr2 O3 75.97(8) . 2
O4 Pr2 O3 120.12(8) 3 2
O4 Pr2 O3 51.01(7) 2 2
O1 Pr2 O3 141.85(8) 7_444 .
O1 Pr2 O3 77.61(8) 9_554 .
O1 Pr2 O3 78.36(8) 8_544 .
O4 Pr2 O3 51.01(7) . .
O4 Pr2 O3 75.97(8) 3 .
O4 Pr2 O3 120.12(8) 2 .
O3 Pr2 O3 117.28(3) 2 .
O1 Pr2 O3 78.36(8) 7_444 3
O1 Pr2 O3 141.85(8) 9_554 3
O1 Pr2 O3 77.61(8) 8_544 3
O4 Pr2 O3 120.12(8) . 3
O4 Pr2 O3 51.01(7) 3 3
O4 Pr2 O3 75.97(8) 2 3
O3 Pr2 O3 117.28(3) 2 3
O3 Pr2 O3 117.28(3) . 3

loop_
_geom_bond_atom_site_label_1
_geom_bond_atom_site_label_2
_geom_bond_distance
_geom_bond_site_symmetry_2
C1 O2 1.235(4) .
C1 O1 1.275(4) .
C1 C2 1.491(5) .
C1 Pr1 3.017(3) .
C2 C7 1.383(5) .
C2 C3 1.394(5) .
C3 C4 1.374(6) .
C3 H3 0.9300 .
C4 C5 1.373(5) .
C4 H4 0.9300 .
C5 C6 1.394(5) .
C5 C8 1.487(5) .
C6 C7 1.382(5) .
C6 H6 0.9300 .
C7 H7 0.9300 .
C8 N1 1.346(5) .
C8 C9 1.381(5) .
C9 C10 1.385(5) .
C9 H9 0.9300 .
C10 C11 1.387(5) .
C10 C13 1.483(6) .
C11 C12 1.373(5) .
C11 H11 0.9300 .
C12 N1 1.345(5) .
C12 C19 1.500(5) .
C13 C18' 1.382(8) .
C13 C14 1.400(8) .
C13 C14' 1.406(9) .
C13 C18 1.416(8) .
C14 C15 1.409(8) .
C14 H14 0.9300 .
C15 C16 1.400(9) .
C15 H15 0.9300 .
C16 C17 1.380(8) .
C16 H16 0.9300 .
C17 C18 1.404(8) .
C17 H17 0.9300 .
C18 H18 0.9300 .
C14' C15' 1.402(9) .
C14' H14' 0.9300 .
C15' C16' 1.402(9) .
C15' H15' 0.9300 .
C16' C17' 1.391(9) .
C16' H16' 0.9300 .
C17' C18' 1.395(9) .
C17' H17' 0.9300 .
C18' H18' 0.9300 .
C19 C24 1.381(5) .
C19 C20 1.383(5) .
C20 C21 1.371(5) .
C20 H20 0.9300 .
C21 C22 1.375(5) .
C21 H21 0.9300 .
C22 C23 1.385(5) .
C22 C25 1.500(4) .
C23 C24 1.394(5) .
C23 H23 0.9300 .
C24 H24 0.9300 .
C25 O3 1.249(4) .
C25 O4 1.269(4) .
C25 Pr2 2.916(3) .
N1 H1 0.8600 .
Na1 O4 2.401(2) 12
Na1 O4 2.401(2) 11
Na1 O4 2.401(2) 3
Na1 O4 2.401(2) 10
Na1 O4 2.401(2) 2
Na1 O4 2.401(2) .
O1 Pr2 2.443(2) 4
O1 Pr1 2.619(2) .
O2 Pr1 2.658(3) .
O3 Pr2 2.571(2) .
O4 Pr2 2.518(2) .
Pr1 O1 2.619(2) 17_554
Pr1 O1 2.619(2) 2_655
Pr1 O1 2.619(2) 3_665
Pr1 O1 2.619(2) 18_544
Pr1 O1 2.619(2) 16_654
Pr1 O2 2.658(3) 17_554
Pr1 O2 2.658(3) 2_655
Pr1 O2 2.658(3) 3_665
Pr1 O2 2.658(3) 18_544
Pr1 O2 2.658(3) 16_654
Pr2 O1 2.443(2) 7_444
Pr2 O1 2.443(2) 9_554
Pr2 O1 2.443(2) 8_544
Pr2 O4 2.518(2) 3
Pr2 O4 2.518(2) 2
Pr2 O3 2.571(2) 2
Pr2 O3 2.571(2) 3
